data_7160572
loop_
_publ_author_name
'Jagleniec, Damian'
'S&#x119;ktas, Katarzyna'
'Dobrzycki, &#x141;ukasz'
'Ludwinek, Mi&#x142;osz'
'Nasulewicz-Goldeman, Anna'
'Wietrzyk, Joanna'
'Roma&#x144;ski, Jan'

_publ_section_title
;
 Multifunctional supramolecular receptors: aqueous ion recognition, HCl
 sensing and cytotoxic potential.
;
_journal_issue 26
_journal_name_full 'Organic &amp; biomolecular chemistry'
_journal_page_first 6425
_journal_page_last 6433
_journal_paper_doi 10.1039/d5ob00585j
_journal_volume 23
_journal_year 2025
_chemical_formula_sum 'C30 H36 Cl F6 N3 O8'
_chemical_formula_weight 716.07
_space_group_crystal_system monoclinic
_space_group_IT_number 14
_space_group_name_Hall '-P 2ybc'
_space_group_name_H-M_alt 'P 1 21/c 1'
_atom_sites_solution_hydrogens mixed
_atom_sites_solution_primary direct
_audit_update_record
;
2024-09-23 deposited with the CCDC.	2025-06-02 downloaded from the CCDC.
;
_cell_angle_alpha 90
_cell_angle_beta 103.8940(10)
_cell_angle_gamma 90
_cell_formula_units_Z 4
_cell_length_a 17.4573(7)
_cell_length_b 8.6334(3)
_cell_length_c 22.4641(8)
_cell_measurement_reflns_used 2812
_cell_measurement_temperature 130.0(5)
_cell_measurement_theta_max 29.7755
_cell_measurement_theta_min 2.4531
_cell_volume 3286.6(2)
_computing_cell_refinement 'APEX3 v2019.1-0 (Bruker AXS)'
_computing_data_collection 'APEX3 V2019 (Bruker Nano, Inc., 2019)'
_computing_data_reduction 'SAINT V8.40A (Bruker Nano, Inc., 2019)'
_computing_molecular_graphics ' '
_computing_publication_material 'APEX3 V2019 (Bruker Nano, Inc., 2019)'
_computing_structure_refinement 'SHELXL-2018/3 (Sheldrick, 2015)'
_computing_structure_solution 'SHELXS-2013/1 (Sheldrick, 2015)'
_diffrn_ambient_temperature 130.0(5)
_diffrn_detector_area_resol_mean 7.3910
_diffrn_measured_fraction_theta_full 0.999
_diffrn_measured_fraction_theta_max 0.999
_diffrn_measurement_device_type 'Bruker D8 VENTURE'
_diffrn_measurement_method '\o and \f scans'
_diffrn_radiation_monochromator TRIUMPH
_diffrn_radiation_type MoK\a
_diffrn_radiation_wavelength 0.71073
_diffrn_reflns_av_R_equivalents 0.0280
_diffrn_reflns_av_unetI/netI 0.0149
_diffrn_reflns_limit_h_max 21
_diffrn_reflns_limit_h_min -21
_diffrn_reflns_limit_k_max 10
_diffrn_reflns_limit_k_min -10
_diffrn_reflns_limit_l_max 27
_diffrn_reflns_limit_l_min -27
_diffrn_reflns_number 57328
_diffrn_reflns_theta_full 25.71
_diffrn_reflns_theta_max 25.71
_diffrn_reflns_theta_min 2.54
_diffrn_source 'fine focus sealed tube'
_exptl_absorpt_coefficient_mu 0.204
_exptl_absorpt_correction_T_max 0.98
_exptl_absorpt_correction_T_min 0.88
_exptl_absorpt_correction_type multi-scan
_exptl_absorpt_process_details
;
SADABS-2016/2 - Bruker AXS area detector scaling and absorption correction
;
_exptl_crystal_colour 'clear pale yellow'
_exptl_crystal_density_diffrn 1.447
_exptl_crystal_density_method 'not measured'
_exptl_crystal_description prism
_exptl_crystal_F_000 1488
_exptl_crystal_size_max 0.235
_exptl_crystal_size_mid 0.199
_exptl_crystal_size_min 0.100
_refine_diff_density_max 0.302
_refine_diff_density_min -0.212
_refine_ls_extinction_coef 0.0018(3)
_refine_ls_extinction_method 'SHELXL-2018/3 (Sheldrick 2018)'
_refine_ls_goodness_of_fit_ref 1.034
_refine_ls_hydrogen_treatment mixed
_refine_ls_matrix_type full
_refine_ls_number_parameters 509
_refine_ls_number_reflns 6260
_refine_ls_number_restraints 55
_refine_ls_restrained_S_all 1.043
_refine_ls_R_factor_all 0.0353
_refine_ls_R_factor_gt 0.0302
_refine_ls_shift/su_max 0.002
_refine_ls_shift/su_mean 0.000
_refine_ls_structure_factor_coef Fsqd
_refine_ls_weighting_details 'w=1/[\s^2^(Fo^2^)+(0.0326P)^2^+1.6146P] where P=(Fo^2^+2Fc^2^)/3'
_refine_ls_weighting_scheme calc
_refine_ls_wR_factor_gt 0.0732
_refine_ls_wR_factor_ref 0.0767
_reflns_number_gt 5560
_reflns_number_total 6260
_reflns_threshold_expression 'I > 2\s(I)'
_cod_data_source_file d5ob00585j2.cif
_cod_data_source_block 1+HCl
_cod_depositor_comments
;
The following automatic conversions were performed:

data item '_exptl_absorpt_correction_type' value 'Multi-Scan' was
changed to 'multi-scan' in accordance with the
/home/data/users/saulius/crontab/automatic-downloads/rss-feeds/RSC/lib/dictionaries/cif_core.dic
dictionary named 'cif_core.dic' version 2.4.2 last updated on
2011-04-26.

Automatic conversion script
Id: cif_fix_values 8170 2020-07-09 18:12:32Z antanas 

 Adding full bibliography for 7160572--7160573.cif.
;
_cod_database_code 7160572

loop_
_space_group_symop_operation_xyz
'x, y, z'
'-x, y+1/2, -z+1/2'
'-x, -y, -z'
'x, -y-1/2, z-1/2'

loop_
_atom_site_type_symbol
_atom_site_label
_atom_site_fract_x
_atom_site_fract_y
_atom_site_fract_z
_atom_site_U_iso_or_equiv
_atom_site_adp_type
_atom_site_calc_flag
_atom_site_refinement_flags_adp
_atom_site_refinement_flags_occupancy
_atom_site_refinement_flags_posn
_atom_site_occupancy
_atom_site_disorder_assembly
_atom_site_disorder_group
N N1 0.23867(7) 0.05591(13) 0.73868(5) 0.0201(2) Uani d . . . 1.0 . .
H H1N 0.1878(10) 0.0360(19) 0.7201(7) 0.030(4) Uiso d . . . 1.0 . .
C C2 0.25054(7) 0.30643(15) 0.60521(6) 0.0199(3) Uani d . . . 1.0 . .
H H2 0.217452 0.338393 0.567184 0.024 Uiso calc U . R 1.0 A 1
C C3 0.22177(7) 0.20781(15) 0.64343(6) 0.0208(3) Uani d . . . 1.0 . .
H H3 0.168701 0.172642 0.631827 0.025 Uiso calc U . R 1.0 . .
C C4 0.27060(7) 0.16060(15) 0.69861(6) 0.0188(3) Uani d . . . 1.0 . .
C C5 0.34811(7) 0.21113(15) 0.71652(6) 0.0208(3) Uani d . . . 1.0 . .
H H5 0.381226 0.1779 0.754339 0.025 Uiso calc U . R 1.0 . .
C C6 0.37655(7) 0.31027(15) 0.67871(6) 0.0204(3) Uani d . . . 1.0 . .
H H6 0.429469 0.346117 0.690777 0.024 Uiso calc U . R 1.0 B 1
C C7 0.28129(8) -0.09807(16) 0.74836(6) 0.0242(3) Uani d . . . 1.0 . .
H H7A 0.33768 -0.080081 0.768091 0.029 Uiso calc U . R 1.0 . .
H H7B 0.258783 -0.162477 0.776422 0.029 Uiso calc U . R 1.0 . .
C C8 0.27489(8) -0.18438(16) 0.68913(6) 0.0256(3) Uani d . . . 1.0 . .
H H8A 0.292277 -0.117468 0.659077 0.031 Uiso calc U . R 1.0 . .
H H8B 0.308844 -0.277666 0.696322 0.031 Uiso calc U . R 1.0 . .
O O1 0.19499(6) -0.22758(12) 0.66635(4) 0.0271(2) Uani d . . . 1.0 . .
C C9 0.18032(9) -0.29449(17) 0.60690(7) 0.0300(3) Uani d . . . 1.0 . .
H H9A 0.214727 -0.385882 0.607425 0.036 Uiso calc U . R 1.0 . .
H H9B 0.192041 -0.218362 0.577339 0.036 Uiso calc U . R 1.0 . .
C C10 0.09547(9) -0.34200(18) 0.58797(7) 0.0342(3) Uani d . . . 1.0 . .
H H10A 0.085988 -0.403037 0.549588 0.041 Uiso calc U . R 1.0 . .
H H10B 0.082048 -0.407418 0.620217 0.041 Uiso calc U . R 1.0 . .
O O2 0.04744(6) -0.20660(12) 0.57873(5) 0.0311(2) Uani d . . . 1.0 . .
C C11 -0.03501(9) -0.2410(2) 0.56241(9) 0.0479(5) Uani d . . . 1.0 . .
H H11A -0.051614 -0.283412 0.598291 0.058 Uiso calc U . R 1.0 . .
H H11B -0.046345 -0.319272 0.529256 0.058 Uiso calc U . R 1.0 . .
C C12 -0.07915(9) -0.0949(2) 0.54124(9) 0.0488(5) Uani d . . . 1.0 . .
H H12A -0.058014 -0.046033 0.508644 0.059 Uiso calc U . R 1.0 . .
H H12B -0.135655 -0.11848 0.524113 0.059 Uiso calc U . R 1.0 . .
O O3 -0.07085(6) 0.00790(15) 0.59176(5) 0.0404(3) Uani d . . . 1.0 . .
C C13 -0.09413(9) 0.1616(2) 0.57345(7) 0.0404(4) Uani d . . . 1.0 . .
H H13A -0.148572 0.161483 0.547308 0.048 Uiso calc U . R 1.0 . .
H H13B -0.058659 0.204804 0.549227 0.048 Uiso calc U . R 1.0 . .
C C14 -0.09048(9) 0.2594(2) 0.62875(7) 0.0375(4) Uani d . . . 1.0 . .
H H14A -0.113425 0.362555 0.61612 0.045 Uiso calc U . R 1.0 . .
H H14B -0.121711 0.210451 0.65508 0.045 Uiso calc U . R 1.0 . .
O O4 -0.01017(6) 0.27627(13) 0.66246(4) 0.0345(3) Uani d . . . 1.0 . .
C C15 -0.00683(10) 0.3606(2) 0.71778(7) 0.0405(4) Uani d . . . 1.0 . .
H H15A -0.030588 0.298061 0.745651 0.049 Uiso calc U . R 1.0 . .
H H15B -0.037463 0.457708 0.708257 0.049 Uiso calc U . R 1.0 . .
C C16 0.07694(10) 0.39763(19) 0.74853(7) 0.0381(4) Uani d . . . 1.0 . .
H H16A 0.101488 0.456842 0.720229 0.046 Uiso calc U . R 1.0 . .
H H16B 0.078907 0.461882 0.785371 0.046 Uiso calc U . R 1.0 . .
O O5 0.11887(6) 0.25700(12) 0.76564(4) 0.0294(2) Uani d . . . 1.0 . .
C C17 0.19934(8) 0.28151(17) 0.79524(6) 0.0284(3) Uani d . . . 1.0 . .
H H17A 0.20384 0.326653 0.836449 0.034 Uiso calc U . R 1.0 . .
H H17B 0.223692 0.354075 0.771025 0.034 Uiso calc U . R 1.0 . .
C C18 0.24050(8) 0.12729(17) 0.80061(6) 0.0249(3) Uani d . . . 1.0 . .
H H18A 0.214888 0.055678 0.824317 0.03 Uiso calc U . R 1.0 . .
H H18B 0.296076 0.140774 0.82353 0.03 Uiso calc U . R 1.0 . .
Cl Cl1 0.54135(2) 0.56213(4) 0.63668(2) 0.02445(11) Uani d . P . 0.9533(13) C 1
C C1 0.32825(7) 0.35839(14) 0.62289(6) 0.0175(3) Uani d . P D 0.9533(13) C 1
N N2 0.36237(7) 0.45760(13) 0.58707(5) 0.0191(2) Uani d . P D 0.9533(13) C 1
H H2N 0.4105(12) 0.481(2) 0.6028(8) 0.024(4) Uiso d . P . 0.9533(13) C 1
C C19 0.33187(7) 0.51473(15) 0.53064(6) 0.0162(3) Uani d . P D 0.9533(13) C 1
C C20 0.36961(7) 0.60542(15) 0.49416(6) 0.0161(3) Uani d . P D 0.9533(13) C 1
N N3 0.44375(6) 0.65842(13) 0.50814(5) 0.0191(2) Uani d . P D 0.9533(13) C 1
H H3N 0.4713(10) 0.631(2) 0.5439(10) 0.028(4) Uiso d . P . 0.9533(13) C 1
C C21 0.29730(8) 0.61298(15) 0.44376(6) 0.0160(3) Uani d . P D 0.9533(13) C 1
O O7 0.27688(5) 0.66812(11) 0.39272(4) 0.0211(2) Uani d . P D 0.9533(13) C 1
C C22 0.25556(8) 0.51936(17) 0.48410(8) 0.0176(3) Uani d . P D 0.9533(13) C 1
O O6 0.18840(5) 0.47559(12) 0.47884(4) 0.0252(2) Uani d . P D 0.9533(13) C 1
C C23 0.48189(7) 0.75663(14) 0.47477(6) 0.0178(3) Uani d . P D 0.9533(13) C 1
Cl Cl1B 0.2626(7) 0.5521(13) 0.4622(5) 0.035(3) Uiso d . P . 0.0467(13) C 2
C C1B 0.32825(7) 0.35839(14) 0.62289(6) 0.0175(3) Uani d . P D 0.0467(13) C 2
N N2B 0.36237(7) 0.45760(13) 0.58707(5) 0.0191(2) Uani d . P D 0.0467(13) C 2
H H2NB 0.331649 0.488936 0.552143 0.023 Uiso calc U P R 0.0467(13) C 2
C C19B 0.4361(10) 0.509(3) 0.6003(10) 0.040(10) Uiso d . P D 0.0467(13) C 2
C C20B 0.4703(13) 0.600(3) 0.5628(9) 0.054(13) Uiso d . P D 0.0467(13) C 2
N N3B 0.44375(6) 0.65842(13) 0.50814(5) 0.0191(2) Uani d . P D 0.0467(13) C 2
H H3NB 0.395088 0.632616 0.489644 0.023 Uiso calc U P R 0.0467(13) C 2
C C21B 0.5455(12) 0.603(2) 0.6074(10) 0.058(12) Uiso d . P D 0.0467(13) C 2
O O7B 0.6110(13) 0.655(3) 0.6150(13) 0.058(8) Uiso d . P D 0.0467(13) C 2
C C22B 0.5078(12) 0.502(2) 0.6492(9) 0.045(9) Uiso d . P D 0.0467(13) C 2
O O6B 0.5358(15) 0.453(3) 0.6993(10) 0.052(7) Uiso d . P D 0.0467(13) C 2
C C23B 0.48189(7) 0.75663(14) 0.47477(6) 0.0178(3) Uani d . P D 0.0467(13) C 2
C C24 0.55741(7) 0.80598(15) 0.50446(6) 0.0196(3) Uani d . . . 1.0 . .
H H24 0.580691 0.771959 0.54498 0.024 Uiso calc U . R 1.0 C 1
C C25 0.59846(7) 0.90494(15) 0.47462(6) 0.0211(3) Uani d . . . 1.0 . .
C C26 0.56528(8) 0.95807(15) 0.41588(6) 0.0232(3) Uani d . . . 1.0 . .
H H26 0.593081 1.027802 0.39596 0.028 Uiso calc U . R 1.0 . .
C C27 0.49037(8) 0.90654(15) 0.38703(6) 0.0222(3) Uani d . . . 1.0 . .
C C28 0.44840(7) 0.80494(15) 0.41519(6) 0.0196(3) Uani d . . . 1.0 . .
H H28 0.397695 0.7691 0.394095 0.024 Uiso calc U . R 1.0 C 1
C C29 0.68065(8) 0.94904(16) 0.50730(7) 0.0257(3) Uani d . P D 0.934(6) D 1
F F1 0.72750(5) 0.82508(13) 0.52129(9) 0.0359(5) Uani d . P D 0.934(6) D 1
F F2 0.68487(8) 1.0210(3) 0.56010(9) 0.0502(5) Uani d U P D 0.934(6) D 1
F F3 0.71589(10) 1.0414(3) 0.47432(10) 0.0590(6) Uani d . P D 0.934(6) D 1
C C29B 0.68065(8) 0.94904(16) 0.50730(7) 0.0257(3) Uani d . P D 0.066(6) D 2
F F1B 0.7292(12) 0.856(3) 0.4924(14) 0.060(7) Uiso d . P D 0.066(6) D 2
F F2B 0.6897(12) 0.965(2) 0.5665(6) 0.023(4) Uiso d U P D 0.066(6) D 2
F F3B 0.6979(13) 1.0814(16) 0.4871(8) 0.030(5) Uiso d . P D 0.066(6) D 2
C C30 0.45228(9) 0.95932(18) 0.32330(7) 0.0289(3) Uani d . P D 0.956(6) E 1
F F4 0.49670(8) 1.05976(16) 0.30157(7) 0.0422(3) Uani d U P D 0.956(6) E 1
F F5 0.43895(12) 0.84109(13) 0.28335(4) 0.0428(5) Uani d . P D 0.956(6) E 1
F F6 0.38266(9) 1.0267(3) 0.31984(8) 0.0530(5) Uani d U P D 0.956(6) E 1
C C30B 0.45228(9) 0.95932(18) 0.32330(7) 0.0289(3) Uani d . P D 0.044(6) E 2
F F4B 0.478(3) 1.045(4) 0.2827(17) 0.060(5) Uiso d U P D 0.044(6) E 2
F F5B 0.4007(19) 0.863(2) 0.2884(10) 0.033(7) Uiso d . P D 0.044(6) E 2
F F6B 0.393(2) 1.052(4) 0.335(2) 0.053(5) Uiso d U P D 0.044(6) E 2
O O1W 0.08556(6) 0.00273(14) 0.68265(5) 0.0274(2) Uani d . . . 1.0 . .
H H1W 0.0552(13) 0.078(3) 0.6775(10) 0.057(6) Uiso d . . . 1.0 . .
H H2W 0.0749(12) -0.058(3) 0.6518(10) 0.054(6) Uiso d . . . 1.0 . .

loop_
_atom_site_aniso_label
_atom_site_aniso_U_11
_atom_site_aniso_U_22
_atom_site_aniso_U_33
_atom_site_aniso_U_12
_atom_site_aniso_U_13
_atom_site_aniso_U_23
N1 0.0186(6) 0.0233(6) 0.0167(5) 0.0004(5) 0.0011(4) 0.0030(4)
C2 0.0182(6) 0.0226(6) 0.0164(6) 0.0007(5) -0.0004(5) 0.0020(5)
C3 0.0165(6) 0.0236(7) 0.0201(6) -0.0015(5) -0.0001(5) 0.0009(5)
C4 0.0200(6) 0.0195(6) 0.0164(6) 0.0013(5) 0.0037(5) 0.0009(5)
C5 0.0190(6) 0.0256(7) 0.0155(6) 0.0023(5) -0.0005(5) 0.0005(5)
C6 0.0161(6) 0.0250(7) 0.0184(6) -0.0009(5) 0.0009(5) -0.0019(5)
C7 0.0247(7) 0.0228(7) 0.0223(7) 0.0023(5) 0.0002(5) 0.0052(5)
C8 0.0224(7) 0.0252(7) 0.0275(7) 0.0040(6) 0.0029(6) 0.0024(6)
O1 0.0249(5) 0.0310(5) 0.0241(5) 0.0000(4) 0.0035(4) -0.0040(4)
C9 0.0316(8) 0.0284(7) 0.0275(7) 0.0068(6) 0.0026(6) -0.0058(6)
C10 0.0383(9) 0.0278(8) 0.0335(8) -0.0027(7) 0.0030(7) -0.0065(6)
O2 0.0205(5) 0.0334(6) 0.0372(6) -0.0038(4) 0.0026(4) -0.0074(5)
C11 0.0252(8) 0.0548(11) 0.0621(12) -0.0146(8) 0.0071(8) -0.0217(9)
C12 0.0185(7) 0.0737(13) 0.0485(10) -0.0017(8) -0.0029(7) -0.0203(9)
O3 0.0287(6) 0.0539(7) 0.0361(6) 0.0063(5) 0.0029(5) -0.0047(5)
C13 0.0249(8) 0.0593(11) 0.0322(8) 0.0075(7) -0.0026(6) 0.0038(8)
C14 0.0232(7) 0.0517(10) 0.0343(8) 0.0147(7) 0.0006(6) 0.0070(7)
O4 0.0264(5) 0.0484(7) 0.0256(5) 0.0145(5) 0.0003(4) -0.0031(5)
C15 0.0397(9) 0.0471(10) 0.0324(8) 0.0217(8) 0.0043(7) -0.0051(7)
C16 0.0443(9) 0.0337(8) 0.0324(8) 0.0150(7) 0.0012(7) -0.0050(7)
O5 0.0273(5) 0.0312(5) 0.0270(5) 0.0081(4) 0.0012(4) -0.0020(4)
C17 0.0301(7) 0.0337(8) 0.0201(7) 0.0010(6) 0.0032(6) -0.0040(6)
C18 0.0239(7) 0.0342(8) 0.0154(6) 0.0009(6) 0.0025(5) 0.0011(6)
Cl1 0.01979(18) 0.02935(19) 0.01939(18) -0.00445(14) -0.00475(13) 0.00111(14)
C1 0.0175(6) 0.0185(6) 0.0164(6) 0.0009(5) 0.0036(5) -0.0012(5)
N2 0.0131(5) 0.0240(6) 0.0177(5) -0.0027(4) -0.0009(4) 0.0014(4)
C19 0.0146(6) 0.0164(6) 0.0167(6) -0.0002(5) 0.0016(5) -0.0015(5)
C20 0.0148(6) 0.0164(6) 0.0161(6) 0.0002(5) 0.0022(5) -0.0016(5)
N3 0.0155(5) 0.0248(6) 0.0154(5) -0.0024(4) 0.0003(4) 0.0027(4)
C21 0.0143(6) 0.0161(6) 0.0169(6) -0.0012(5) 0.0024(5) -0.0018(5)
O7 0.0184(5) 0.0264(5) 0.0160(5) -0.0013(4) -0.0007(4) 0.0013(4)
C22 0.0171(8) 0.0170(7) 0.0182(7) -0.0014(5) 0.0034(6) 0.0024(6)
O6 0.0143(5) 0.0304(5) 0.0275(5) -0.0041(4) -0.0015(4) 0.0080(4)
C23 0.0169(6) 0.0175(6) 0.0195(6) 0.0005(5) 0.0053(5) -0.0021(5)
C1B 0.0175(6) 0.0185(6) 0.0164(6) 0.0009(5) 0.0036(5) -0.0012(5)
N2B 0.0131(5) 0.0240(6) 0.0177(5) -0.0027(4) -0.0009(4) 0.0014(4)
N3B 0.0155(5) 0.0248(6) 0.0154(5) -0.0024(4) 0.0003(4) 0.0027(4)
C23B 0.0169(6) 0.0175(6) 0.0195(6) 0.0005(5) 0.0053(5) -0.0021(5)
C24 0.0181(6) 0.0207(6) 0.0193(6) 0.0004(5) 0.0030(5) -0.0014(5)
C25 0.0185(6) 0.0195(6) 0.0263(7) -0.0008(5) 0.0071(5) -0.0041(5)
C26 0.0236(7) 0.0212(7) 0.0273(7) -0.0023(5) 0.0109(6) -0.0004(5)
C27 0.0252(7) 0.0214(6) 0.0209(6) 0.0021(5) 0.0072(5) -0.0003(5)
C28 0.0166(6) 0.0216(6) 0.0194(6) 0.0005(5) 0.0021(5) -0.0018(5)
C29 0.0212(7) 0.0225(7) 0.0343(8) -0.0030(5) 0.0083(6) -0.0031(6)
F1 0.0178(5) 0.0287(6) 0.0568(11) 0.0031(4) 0.0003(5) -0.0079(5)
F2 0.0232(6) 0.0603(12) 0.0627(8) -0.0020(7) 0.0018(5) -0.0422(8)
F3 0.0293(7) 0.0755(12) 0.0662(10) -0.0275(7) -0.0004(7) 0.0302(10)
C29B 0.0212(7) 0.0225(7) 0.0343(8) -0.0030(5) 0.0083(6) -0.0031(6)
C30 0.0271(7) 0.0326(8) 0.0268(7) -0.0020(6) 0.0061(6) 0.0055(6)
F4 0.0449(7) 0.0512(7) 0.0273(7) -0.0158(5) 0.0022(5) 0.0167(5)
F5 0.0528(11) 0.0454(6) 0.0229(5) -0.0061(6) -0.0055(5) 0.0002(4)
F6 0.0379(7) 0.0807(11) 0.0409(9) 0.0255(7) 0.0102(6) 0.0313(8)
C30B 0.0271(7) 0.0326(8) 0.0268(7) -0.0020(6) 0.0061(6) 0.0055(6)
O1W 0.0211(5) 0.0305(6) 0.0291(5) 0.0004(4) 0.0031(4) -0.0027(5)

loop_
_atom_type_symbol
_atom_type_description
_atom_type_scat_dispersion_real
_atom_type_scat_dispersion_imag
_atom_type_scat_source
C C 0.0033 0.0016 'International Tables Vol C Tables 4.2.6.8 and 6.1.1.4'
H H 0.0000 0.0000 'International Tables Vol C Tables 4.2.6.8 and 6.1.1.4'
Cl Cl 0.1484 0.1585 'International Tables Vol C Tables 4.2.6.8 and 6.1.1.4'
F F 0.0171 0.0103 'International Tables Vol C Tables 4.2.6.8 and 6.1.1.4'
N N 0.0061 0.0033 'International Tables Vol C Tables 4.2.6.8 and 6.1.1.4'
O O 0.0106 0.0060 'International Tables Vol C Tables 4.2.6.8 and 6.1.1.4'

loop_
_geom_angle_atom_site_label_1
_geom_angle_atom_site_label_2
_geom_angle_atom_site_label_3
_geom_angle_site_symmetry_1
_geom_angle_site_symmetry_3
_geom_angle
_geom_angle_publ_flag
C4 N1 C7 . . 112.39(10) ?
C4 N1 C18 . . 112.53(10) ?
C7 N1 C18 . . 108.92(10) ?
C4 N1 H1N . . 108.0(10) ?
C7 N1 H1N . . 107.1(10) ?
C18 N1 H1N . . 107.7(10) ?
C3 C2 C1B . . 119.61(11) ?
C3 C2 C1 . . 119.61(11) ?
C3 C2 H2 . . 120.2 ?
C1 C2 H2 . . 120.2 ?
C2 C3 C4 . . 119.87(12) ?
C2 C3 H3 . . 120.1 ?
C4 C3 H3 . . 120.1 ?
C5 C4 C3 . . 120.97(12) ?
C5 C4 N1 . . 120.06(11) ?
C3 C4 N1 . . 118.97(11) ?
C6 C5 C4 . . 119.15(11) ?
C6 C5 H5 . . 120.4 ?
C4 C5 H5 . . 120.4 ?
C5 C6 C1B . . 120.58(12) ?
C5 C6 C1 . . 120.58(12) ?
C5 C6 H6 . . 119.7 ?
C1 C6 H6 . . 119.7 ?
C8 C7 N1 . . 112.23(11) ?
C8 C7 H7A . . 109.2 ?
N1 C7 H7A . . 109.2 ?
C8 C7 H7B . . 109.2 ?
N1 C7 H7B . . 109.2 ?
H7A C7 H7B . . 107.9 ?
O1 C8 C7 . . 107.91(11) ?
O1 C8 H8A . . 110.1 ?
C7 C8 H8A . . 110.1 ?
O1 C8 H8B . . 110.1 ?
C7 C8 H8B . . 110.1 ?
H8A C8 H8B . . 108.4 ?
C8 O1 C9 . . 112.73(10) ?
O1 C9 C10 . . 108.73(12) ?
O1 C9 H9A . . 109.9 ?
C10 C9 H9A . . 109.9 ?
O1 C9 H9B . . 109.9 ?
C10 C9 H9B . . 109.9 ?
H9A C9 H9B . . 108.3 ?
O2 C10 C9 . . 108.92(12) ?
O2 C10 H10A . . 109.9 ?
C9 C10 H10A . . 109.9 ?
O2 C10 H10B . . 109.9 ?
C9 C10 H10B . . 109.9 ?
H10A C10 H10B . . 108.3 ?
C10 O2 C11 . . 112.86(12) ?
O2 C11 C12 . . 108.49(14) ?
O2 C11 H11A . . 110.0 ?
C12 C11 H11A . . 110.0 ?
O2 C11 H11B . . 110.0 ?
C12 C11 H11B . . 110.0 ?
H11A C11 H11B . . 108.4 ?
O3 C12 C11 . . 109.09(15) ?
O3 C12 H12A . . 109.9 ?
C11 C12 H12A . . 109.9 ?
O3 C12 H12B . . 109.9 ?
C11 C12 H12B . . 109.9 ?
H12A C12 H12B . . 108.3 ?
C13 O3 C12 . . 112.67(13) ?
O3 C13 C14 . . 109.62(13) ?
O3 C13 H13A . . 109.7 ?
C14 C13 H13A . . 109.7 ?
O3 C13 H13B . . 109.7 ?
C14 C13 H13B . . 109.7 ?
H13A C13 H13B . . 108.2 ?
O4 C14 C13 . . 109.81(12) ?
O4 C14 H14A . . 109.7 ?
C13 C14 H14A . . 109.7 ?
O4 C14 H14B . . 109.7 ?
C13 C14 H14B . . 109.7 ?
H14A C14 H14B . . 108.2 ?
C15 O4 C14 . . 110.01(11) ?
O4 C15 C16 . . 110.01(13) ?
O4 C15 H15A . . 109.7 ?
C16 C15 H15A . . 109.7 ?
O4 C15 H15B . . 109.7 ?
C16 C15 H15B . . 109.7 ?
H15A C15 H15B . . 108.2 ?
O5 C16 C15 . . 108.98(14) ?
O5 C16 H16A . . 109.9 ?
C15 C16 H16A . . 109.9 ?
O5 C16 H16B . . 109.9 ?
C15 C16 H16B . . 109.9 ?
H16A C16 H16B . . 108.3 ?
C17 O5 C16 . . 112.77(12) ?
O5 C17 C18 . . 107.81(12) ?
O5 C17 H17A . . 110.1 ?
C18 C17 H17A . . 110.1 ?
O5 C17 H17B . . 110.1 ?
C18 C17 H17B . . 110.1 ?
H17A C17 H17B . . 108.5 ?
C17 C18 N1 . . 112.47(11) ?
C17 C18 H18A . . 109.1 ?
N1 C18 H18A . . 109.1 ?
C17 C18 H18B . . 109.1 ?
N1 C18 H18B . . 109.1 ?
H18A C18 H18B . . 107.8 ?
C2 C1 C6 . . 119.80(12) ?
C2 C1 N2 . . 123.50(11) ?
C6 C1 N2 . . 116.69(11) ?
C19 N2 C1 . . 129.66(11) ?
C19 N2 H2N . . 115.3(12) ?
C1 N2 H2N . . 114.9(12) ?
N2 C19 C20 . . 128.20(12) ?
N2 C19 C22 . . 139.39(13) ?
C20 C19 C22 . . 92.38(12) ?
N3 C20 C19 . . 128.04(12) ?
N3 C20 C21 . . 139.79(12) ?
C19 C20 C21 . . 92.14(10) ?
C20 N3 C23 . . 129.71(11) ?
C20 N3 H3N . . 114.5(12) ?
C23 N3 H3N . . 115.8(13) ?
O7 C21 C20 . . 137.97(13) ?
O7 C21 C22 . . 134.12(13) ?
C20 C21 C22 . . 87.91(10) ?
O6 C22 C19 . . 138.19(18) ?
O6 C22 C21 . . 134.25(15) ?
C19 C22 C21 . . 87.51(10) ?
C28 C23 C24 . . 119.99(12) ?
C28 C23 N3 . . 123.56(11) ?
C24 C23 N3 . . 116.46(11) ?
C2 C1B C6 . . 119.80(12) ?
C2 C1B N2B . . 123.50(11) ?
C6 C1B N2B . . 116.69(11) ?
C19B N2B C1B . . 126.8(9) ?
C19B N2B H2NB . . 116.6 ?
C1B N2B H2NB . . 116.6 ?
N2B C19B C20B . . 126.1(17) ?
N2B C19B C22B . . 140.2(17) ?
C20B C19B C22B . . 93.6(13) ?
N3B C20B C19B . . 133.1(18) ?
N3B C20B C21B . . 134.4(18) ?
C19B C20B C21B . . 92.5(13) ?
C20B N3B C23B . . 129.1(10) ?
C20B N3B H3NB . . 115.4 ?
C23B N3B H3NB . . 115.4 ?
O7B C21B C20B . . 141.(2) ?
O7B C21B C22B . . 131.(2) ?
C20B C21B C22B . . 87.7(12) ?
O6B C22B C19B . . 144.(2) ?
O6B C22B C21B . . 130.(2) ?
C19B C22B C21B . . 86.2(12) ?
C28 C23B C24 . . 119.99(12) ?
C28 C23B N3B . . 123.56(11) ?
C24 C23B N3B . . 116.46(11) ?
C25 C24 C23 . . 119.76(12) ?
C25 C24 C23B . . 119.76(12) ?
C25 C24 H24 . . 120.1 ?
C23 C24 H24 . . 120.1 ?
C26 C25 C24 . . 121.18(12) ?
C26 C25 C29B . . 121.04(12) ?
C24 C25 C29B . . 117.76(12) ?
C26 C25 C29 . . 121.04(12) ?
C24 C25 C29 . . 117.76(12) ?
C25 C26 C27 . . 118.09(12) ?
C25 C26 H26 . . 121.0 ?
C27 C26 H26 . . 121.0 ?
C26 C27 C28 . . 122.09(12) ?
C26 C27 C30B . . 120.13(12) ?
C28 C27 C30B . . 117.77(12) ?
C26 C27 C30 . . 120.13(12) ?
C28 C27 C30 . . 117.77(12) ?
C27 C28 C23 . . 118.84(12) ?
C27 C28 C23B . . 118.84(12) ?
C27 C28 H28 . . 120.6 ?
C23 C28 H28 . . 120.6 ?
F2 C29 F3 . . 106.41(15) ?
F2 C29 F1 . . 105.40(14) ?
F3 C29 F1 . . 105.73(14) ?
F2 C29 C25 . . 113.53(12) ?
F3 C29 C25 . . 113.28(13) ?
F1 C29 C25 . . 111.84(11) ?
F1B C29B F3B . . 104.0(12) ?
F1B C29B F2B . . 114.2(13) ?
F3B C29B F2B . . 106.4(11) ?
F1B C29B C25 . . 109.3(10) ?
F3B C29B C25 . . 109.2(10) ?
F2B C29B C25 . . 113.2(9) ?
F4 C30 F6 . . 107.33(15) ?
F4 C30 F5 . . 105.82(12) ?
F6 C30 F5 . . 106.47(14) ?
F4 C30 C27 . . 112.62(13) ?
F6 C30 C27 . . 112.21(13) ?
F5 C30 C27 . . 111.95(12) ?
F4B C30B F5B . . 103.6(18) ?
F4B C30B F6B . . 102.(2) ?
F5B C30B F6B . . 92.3(18) ?
F4B C30B C27 . . 133.(2) ?
F5B C30B C27 . . 117.0(10) ?
F6B C30B C27 . . 100.(2) ?
H1W O1W H2W . . 111.(2) ?

loop_
_geom_bond_atom_site_label_1
_geom_bond_atom_site_label_2
_geom_bond_site_symmetry_2
_geom_bond_distance
_geom_bond_publ_flag
N1 C4 . 1.4760(16) ?
N1 C7 . 1.5133(17) ?
N1 C18 . 1.5149(17) ?
N1 H1N . 0.902(17) ?
C2 C3 . 1.3860(18) ?
C2 C1B . 1.3932(18) ?
C2 C1 . 1.3932(18) ?
C2 H2 . 0.95 ?
C3 C4 . 1.3864(17) ?
C3 H3 . 0.95 ?
C4 C5 . 1.3864(18) ?
C5 C6 . 1.3794(19) ?
C5 H5 . 0.95 ?
C6 C1B . 1.3958(17) ?
C6 C1 . 1.3958(17) ?
C6 H6 . 0.95 ?
C7 C8 . 1.5054(19) ?
C7 H7A . 0.99 ?
C7 H7B . 0.99 ?
C8 O1 . 1.4156(16) ?
C8 H8A . 0.99 ?
C8 H8B . 0.99 ?
O1 C9 . 1.4207(17) ?
C9 C10 . 1.497(2) ?
C9 H9A . 0.99 ?
C9 H9B . 0.99 ?
C10 O2 . 1.4244(18) ?
C10 H10A . 0.99 ?
C10 H10B . 0.99 ?
O2 C11 . 1.4286(18) ?
C11 C12 . 1.495(3) ?
C11 H11A . 0.99 ?
C11 H11B . 0.99 ?
C12 O3 . 1.421(2) ?
C12 H12A . 0.99 ?
C12 H12B . 0.99 ?
O3 C13 . 1.420(2) ?
C13 C14 . 1.490(2) ?
C13 H13A . 0.99 ?
C13 H13B . 0.99 ?
C14 O4 . 1.4320(18) ?
C14 H14A . 0.99 ?
C14 H14B . 0.99 ?
O4 C15 . 1.4291(18) ?
C15 C16 . 1.494(2) ?
C15 H15A . 0.99 ?
C15 H15B . 0.99 ?
C16 O5 . 1.4222(18) ?
C16 H16A . 0.99 ?
C16 H16B . 0.99 ?
O5 C17 . 1.4183(17) ?
C17 C18 . 1.504(2) ?
C17 H17A . 0.99 ?
C17 H17B . 0.99 ?
C18 H18A . 0.99 ?
C18 H18B . 0.99 ?
C1 N2 . 1.4020(16) ?
N2 C19 . 1.3453(17) ?
N2 H2N . 0.85(2) ?
C19 C20 . 1.4063(18) ?
C19 C22 . 1.4833(19) ?
C20 N3 . 1.3371(17) ?
C20 C21 . 1.4810(17) ?
N3 C23 . 1.4012(16) ?
N3 H3N . 0.86(2) ?
C21 O7 . 1.2133(16) ?
C21 C22 . 1.524(2) ?
C22 O6 . 1.2103(18) ?
C23 C28 . 1.3898(17) ?
C23 C24 . 1.3936(18) ?
C1B N2B . 1.4020(16) ?
N2B C19B . 1.326(15) ?
N2B H2NB . 0.88 ?
C19B C20B . 1.385(17) ?
C19B C22B . 1.456(17) ?
C20B N3B . 1.307(15) ?
C20B C21B . 1.448(17) ?
N3B C23B . 1.4012(16) ?
N3B H3NB . 0.88 ?
C21B O7B . 1.199(17) ?
C21B C22B . 1.540(18) ?
C22B O6B . 1.194(17) ?
C23B C28 . 1.3898(17) ?
C23B C24 . 1.3936(18) ?
C24 C25 . 1.3868(18) ?
C24 H24 . 0.95 ?
C25 C26 . 1.3856(19) ?
C25 C29B . 1.4956(18) ?
C25 C29 . 1.4956(18) ?
C26 C27 . 1.3861(19) ?
C26 H26 . 0.95 ?
C27 C28 . 1.3889(19) ?
C27 C30B . 1.4973(19) ?
C27 C30 . 1.4973(19) ?
C28 H28 . 0.95 ?
C29 F2 . 1.3254(18) ?
C29 F3 . 1.3349(19) ?
C29 F1 . 1.3377(18) ?
C29B F1B . 1.271(14) ?
C29B F3B . 1.292(14) ?
C29B F2B . 1.308(14) ?
C30 F4 . 1.3318(17) ?
C30 F6 . 1.3326(19) ?
C30 F5 . 1.3421(19) ?
C30B F4B . 1.332(18) ?
C30B F5B . 1.335(16) ?
C30B F6B . 1.388(18) ?
O1W H1W . 0.83(2) ?
O1W H2W . 0.86(2) ?

loop_
_geom_hbond_atom_site_label_D
_geom_hbond_atom_site_label_H
_geom_hbond_atom_site_label_A
_geom_hbond_site_symmetry_A
_geom_hbond_distance_DH
_geom_hbond_distance_HA
_geom_hbond_distance_DA
_geom_hbond_angle_DHA
_geom_hbond_publ_flag
N1 H1N O1W . 0.902(17) 1.804(18) 2.7063(15) 178.2(16) ?
N2^a H2N^a Cl1^a . 0.85(2) 2.33(2) 3.1854(12) 174.1(16) ?
N3^a H3N^a Cl1^a . 0.86(2) 2.23(2) 3.0935(12) 179.2(18) ?
N2B^b H2NB^b Cl1B^b . 0.88 2.16 3.037(11) 174.6 ?
N3B^b H3NB^b Cl1B^b . 0.88 2.35 3.216(12) 167.4 ?
O1W H1W O4 . 0.83(2) 2.04(2) 2.8656(16) 174.(2) ?
O1W H2W O2 . 0.86(2) 2.05(2) 2.9005(15) 179.(2) ?

loop_
_geom_torsion_atom_site_label_1
_geom_torsion_atom_site_label_2
_geom_torsion_atom_site_label_3
_geom_torsion_atom_site_label_4
_geom_torsion_site_symmetry_1
_geom_torsion_site_symmetry_2
_geom_torsion_site_symmetry_3
_geom_torsion_site_symmetry_4
_geom_torsion
_geom_torsion_publ_flag
C1B C2 C3 C4 . . . . -0.55(19) ?
C1 C2 C3 C4 . . . . -0.55(19) ?
C2 C3 C4 C5 . . . . 0.3(2) ?
C2 C3 C4 N1 . . . . 179.83(12) ?
C7 N1 C4 C5 . . . . -62.62(15) ?
C18 N1 C4 C5 . . . . 60.79(15) ?
C7 N1 C4 C3 . . . . 117.83(13) ?
C18 N1 C4 C3 . . . . -118.76(13) ?
C3 C4 C5 C6 . . . . 0.24(19) ?
N1 C4 C5 C6 . . . . -179.30(11) ?
C4 C5 C6 C1B . . . . -0.50(19) ?
C4 C5 C6 C1 . . . . -0.50(19) ?
C4 N1 C7 C8 . . . . -60.53(14) ?
C18 N1 C7 C8 . . . . 174.08(11) ?
N1 C7 C8 O1 . . . . -66.97(14) ?
C7 C8 O1 C9 . . . . 173.23(11) ?
C8 O1 C9 C10 . . . . 177.71(12) ?
O1 C9 C10 O2 . . . . 68.12(15) ?
C9 C10 O2 C11 . . . . -178.07(13) ?
C10 O2 C11 C12 . . . . -168.38(14) ?
O2 C11 C12 O3 . . . . -67.59(18) ?
C11 C12 O3 C13 . . . . 165.62(14) ?
C12 O3 C13 C14 . . . . 175.11(13) ?
O3 C13 C14 O4 . . . . 66.91(17) ?
C13 C14 O4 C15 . . . . -175.89(14) ?
C14 O4 C15 C16 . . . . -172.04(14) ?
O4 C15 C16 O5 . . . . -63.23(17) ?
C15 C16 O5 C17 . . . . 179.94(12) ?
C16 O5 C17 C18 . . . . -169.83(12) ?
O5 C17 C18 N1 . . . . 62.36(14) ?
C4 N1 C18 C17 . . . . 54.60(15) ?
C7 N1 C18 C17 . . . . 179.92(11) ?
C3 C2 C1 C6 . . . . 0.29(19) ?
C3 C2 C1 N2 . . . . 179.71(12) ?
C5 C6 C1 C2 . . . . 0.24(19) ?
C5 C6 C1 N2 . . . . -179.22(12) ?
C2 C1 N2 C19 . . . . -3.5(2) ?
C6 C1 N2 C19 . . . . 175.93(13) ?
C1 N2 C19 C20 . . . . -175.08(13) ?
C1 N2 C19 C22 . . . . 7.2(3) ?
N2 C19 C20 N3 . . . . -1.9(2) ?
C22 C19 C20 N3 . . . . 176.62(13) ?
N2 C19 C20 C21 . . . . 179.65(13) ?
C22 C19 C20 C21 . . . . -1.85(10) ?
C19 C20 N3 C23 . . . . -175.54(13) ?
C21 C20 N3 C23 . . . . 2.1(3) ?
N3 C20 C21 O7 . . . . 3.1(3) ?
C19 C20 C21 O7 . . . . -178.74(16) ?
N3 C20 C21 C22 . . . . -176.33(17) ?
C19 C20 C21 C22 . . . . 1.80(10) ?
N2 C19 C22 O6 . . . . 2.2(3) ?
C20 C19 C22 O6 . . . . -175.95(18) ?
N2 C19 C22 C21 . . . . 179.99(17) ?
C20 C19 C22 C21 . . . . 1.80(10) ?
O7 C21 C22 O6 . . . . -3.3(3) ?
C20 C21 C22 O6 . . . . 176.20(17) ?
O7 C21 C22 C19 . . . . 178.80(15) ?
C20 C21 C22 C19 . . . . -1.71(10) ?
C20 N3 C23 C28 . . . . -7.1(2) ?
C20 N3 C23 C24 . . . . 172.93(12) ?
C3 C2 C1B C6 . . . . 0.29(19) ?
C3 C2 C1B N2B . . . . 179.71(12) ?
C5 C6 C1B C2 . . . . 0.24(19) ?
C5 C6 C1B N2B . . . . -179.22(12) ?
C2 C1B N2B C19B . . . . -178.6(17) ?
C6 C1B N2B C19B . . . . 0.9(17) ?
C1B N2B C19B C20B . . . . 175.9(9) ?
C1B N2B C19B C22B . . . . -3.(4) ?
N2B C19B C20B N3B . . . . 0.(2) ?
C22B C19B C20B N3B . . . . 180.(3) ?
N2B C19B C20B C21B . . . . -180.(3) ?
C22B C19B C20B C21B . . . . -0.1(4) ?
C19B C20B N3B C23B . . . . 176.2(11) ?
C21B C20B N3B C23B . . . . -4.(4) ?
N3B C20B C21B O7B . . . . 0.(3) ?
C19B C20B C21B O7B . . . . -179.8(8) ?
N3B C20B C21B C22B . . . . -180.(3) ?
C19B C20B C21B C22B . . . . 0.1(4) ?
N2B C19B C22B O6B . . . . -1.(4) ?
C20B C19B C22B O6B . . . . 179.5(16) ?
N2B C19B C22B C21B . . . . 179.(3) ?
C20B C19B C22B C21B . . . . 0.1(4) ?
O7B C21B C22B O6B . . . . 0.3(16) ?
C20B C21B C22B O6B . . . . -179.6(11) ?
O7B C21B C22B C19B . . . . 179.8(7) ?
C20B C21B C22B C19B . . . . -0.1(4) ?
C20B N3B C23B C28 . . . . 176.5(18) ?
C20B N3B C23B C24 . . . . -3.4(18) ?
C28 C23 C24 C25 . . . . 0.86(19) ?
N3 C23 C24 C25 . . . . -179.20(11) ?
C28 C23B C24 C25 . . . . 0.86(19) ?
N3B C23B C24 C25 . . . . -179.20(11) ?
C23 C24 C25 C26 . . . . 1.02(19) ?
C23B C24 C25 C26 . . . . 1.02(19) ?
C23B C24 C25 C29B . . . . -177.34(12) ?
C23 C24 C25 C29 . . . . -177.34(12) ?
C24 C25 C26 C27 . . . . -1.52(19) ?
C29B C25 C26 C27 . . . . 176.79(12) ?
C29 C25 C26 C27 . . . . 176.79(12) ?
C25 C26 C27 C28 . . . . 0.2(2) ?
C25 C26 C27 C30B . . . . -179.39(12) ?
C25 C26 C27 C30 . . . . -179.39(12) ?
C26 C27 C28 C23 . . . . 1.66(19) ?
C30 C27 C28 C23 . . . . -178.78(12) ?
C26 C27 C28 C23B . . . . 1.66(19) ?
C30B C27 C28 C23B . . . . -178.78(12) ?
C24 C23 C28 C27 . . . . -2.15(19) ?
N3 C23 C28 C27 . . . . 177.91(12) ?
C24 C23B C28 C27 . . . . -2.15(19) ?
N3B C23B C28 C27 . . . . 177.91(12) ?
C26 C25 C29 F2 . . . . 121.6(2) ?
C24 C25 C29 F2 . . . . -60.0(2) ?
C26 C25 C29 F3 . . . . 0.1(2) ?
C24 C25 C29 F3 . . . . 178.45(19) ?
C26 C25 C29 F1 . . . . -119.27(16) ?
C24 C25 C29 F1 . . . . 59.09(18) ?
C26 C25 C29B F1B . . . . -85.8(16) ?
C24 C25 C29B F1B . . . . 92.6(16) ?
C26 C25 C29B F3B . . . . 27.4(9) ?
C24 C25 C29B F3B . . . . -154.2(9) ?
C26 C25 C29B F2B . . . . 145.7(9) ?
C24 C25 C29B F2B . . . . -36.0(10) ?
C26 C27 C30 F4 . . . . -2.3(2) ?
C28 C27 C30 F4 . . . . 178.13(13) ?
C26 C27 C30 F6 . . . . -123.54(17) ?
C28 C27 C30 F6 . . . . 56.9(2) ?
C26 C27 C30 F5 . . . . 116.81(17) ?
C28 C27 C30 F5 . . . . -62.77(18) ?
C26 C27 C30B F4B . . . . 5.(2) ?
C28 C27 C30B F4B . . . . -174.(2) ?
C26 C27 C30B F5B . . . . 151.2(17) ?
C28 C27 C30B F5B . . . . -28.4(17) ?
C26 C27 C30B F6B . . . . -110.9(19) ?
C28 C27 C30B F6B . . . . 69.5(19) ?
